data_7028011
loop_
_publ_author_name
'Pelagatti, Paolo'
'Venturini, Andrea'
'Leporati, Andrea'
'Carcelli, Mauro'
'Costa, Mirco'
'Bacchi, Alessia'
'Pelizzi, Giancarlo'
'Pelizzi, Corrado'

_publ_section_title
;
 Chemoselective homogeneous hydrogenation of phenylacetylene using
 thiosemicarbazone and thiobenzoylhydrazone palladium(II) complexes as
 catalysts
;
_journal_issue 16
_journal_name_full 'Journal of the Chemical Society, Dalton Transactions'
_journal_page_first 2715
_journal_paper_doi 10.1039/a804052d
_journal_year 1998
_chemical_formula_sum 'C13 H11 Cl N4 Pd S'
_chemical_formula_weight 397.17
_chemical_name_systematic
; 

 ? 

;
_space_group_IT_number 15
_symmetry_cell_setting monoclinic
_symmetry_space_group_name_Hall '-C 2yc'
_symmetry_space_group_name_H-M 'C 1 2/c 1'
_atom_sites_solution_hydrogens difmap
_atom_sites_solution_primary direct
_atom_sites_solution_secondary difmap
_audit_creation_method SHELXL
_cell_angle_alpha 90.00
_cell_angle_beta 108.35(3)
_cell_angle_gamma 90.00
_cell_formula_units_Z 8
_cell_length_a 12.089(4)
_cell_length_b 21.801(7)
_cell_length_c 11.480(4)
_cell_measurement_reflns_used 25
_cell_measurement_temperature 293(2)
_cell_volume 2871.7(17)
_computing_molecular_graphics 'ZORTEP (Zsolnai & Pritzkow, H., 1994)'
_computing_publication_material 'PARST95 (Nardelli, 1995)'
_computing_structure_refinement 'SHELXL-93 (Sheldrick, 1993)'
_computing_structure_solution 'SIR92 (Altomare et al, 1992)'
_diffrn_ambient_temperature 293(2)
_diffrn_measurement_device 'Siemens AED diffractometer'
_diffrn_measurement_method '\q/2\q scan'
_diffrn_radiation_monochromator graphite
_diffrn_radiation_source 'fine-focus sealed tube'
_diffrn_radiation_type MoK\a
_diffrn_radiation_wavelength 0.71069
_diffrn_reflns_av_R_equivalents 0.0255
_diffrn_reflns_av_sigmaI/netI 0.0201
_diffrn_reflns_limit_h_max 16
_diffrn_reflns_limit_h_min -16
_diffrn_reflns_limit_k_max 30
_diffrn_reflns_limit_k_min 0
_diffrn_reflns_limit_l_max 16
_diffrn_reflns_limit_l_min 0
_diffrn_reflns_number 4368
_diffrn_reflns_theta_max 29.98
_diffrn_reflns_theta_min 3.10
_diffrn_standards_decay_% 0
_diffrn_standards_interval_count 100
_diffrn_standards_number 1
_exptl_absorpt_coefficient_mu 1.617
_exptl_absorpt_correction_T_max 1.01
_exptl_absorpt_correction_T_min 0.94
_exptl_absorpt_correction_type 'Walker&Stuart (1983)'
_exptl_crystal_colour orange
_exptl_crystal_density_diffrn 1.837
_exptl_crystal_description prisms
_exptl_crystal_F_000 1568
_refine_diff_density_max 1.129
_refine_diff_density_min -1.151
_refine_diff_density_rms 0.114
_refine_ls_extinction_method none
_refine_ls_goodness_of_fit_all 1.117
_refine_ls_goodness_of_fit_obs 1.022
_refine_ls_hydrogen_treatment iso
_refine_ls_matrix_type full
_refine_ls_number_parameters 224
_refine_ls_number_reflns 4179
_refine_ls_number_restraints 1
_refine_ls_restrained_S_all 1.125
_refine_ls_restrained_S_obs 1.022
_refine_ls_R_factor_all 0.0568
_refine_ls_R_factor_obs 0.0365
_refine_ls_shift/esd_max 0.025
_refine_ls_shift/esd_mean 0.003
_refine_ls_structure_factor_coef Fsqd
_refine_ls_weighting_details 'w=1/[s^2^(Fo^2^)+( 0.0322P)^2^+13.5503P] where P=(Fo^2^+2Fc^2^)/3'
_refine_ls_weighting_scheme calc
_refine_ls_wR_factor_all 0.1055
_refine_ls_wR_factor_obs 0.0830
_reflns_number_observed 3188
_reflns_number_total 4184
_reflns_observed_criterion >2sigma(I)
_cod_data_source_file d804052sup1.cif
_cod_data_source_block 1a
_cod_depositor_comments
;
The following automatic conversions were performed:

'_refine_ls_weighting_scheme' value 'calc w=1/[s^2^(Fo^2^)+(
0.0322P)^2^+13.5503P] where P=(Fo^2^+2Fc^2^)/3' was changed to
'calc'. New tag '_refine_ls_weighting_details' was created. The value
of the new tag was set to 'w=1/[s^2^(Fo^2^)+( 0.0322P)^2^+13.5503P]
where P=(Fo^2^+2Fc^2^)/3'.

Automatic conversion script
Id: cif_fix_values 3143 2015-03-26 13:38:13Z robertas 
;
_cod_original_cell_volume 2872(2)
_cod_original_sg_symbol_H-M C2/c
_cod_database_code 7028011

loop_
_symmetry_equiv_pos_as_xyz
'x, y, z'
'-x, y, -z+1/2'
'x+1/2, y+1/2, z'
'-x+1/2, y+1/2, -z+1/2'
'-x, -y, -z'
'x, -y, z-1/2'
'-x+1/2, -y+1/2, -z'
'x+1/2, -y+1/2, z-1/2'

loop_
_atom_site_aniso_label
_atom_site_aniso_U_11
_atom_site_aniso_U_22
_atom_site_aniso_U_33
_atom_site_aniso_U_23
_atom_site_aniso_U_13
_atom_site_aniso_U_12
Pd 0.0370(2) 0.0381(2) 0.0386(2) 0.00026(11) 0.01086(11) -0.00302(11)
S 0.0595(6) 0.0501(6) 0.0637(7) 0.0063(5) 0.0370(6) -0.0037(5)
Cl 0.0611(7) 0.0420(5) 0.0651(7) 0.0047(5) 0.0064(5) -0.0087(5)
N1 0.038(2) 0.045(2) 0.0371(15) -0.0045(13) 0.0108(12) 0.0025(13)
N2 0.0378(15) 0.040(2) 0.0347(14) -0.0040(12) 0.0134(12) 0.0001(12)
N3 0.042(2) 0.044(2) 0.041(2) -0.0001(13) 0.0200(14) 0.0010(13)
N4 0.068(3) 0.054(2) 0.075(3) -0.002(2) 0.052(2) -0.002(2)
C1 0.061(3) 0.050(2) 0.036(2) -0.002(2) 0.015(2) -0.007(2)
C2 0.072(3) 0.049(2) 0.055(3) 0.008(2) 0.025(2) -0.008(2)
C3 0.057(3) 0.047(3) 0.086(4) -0.006(2) 0.031(3) -0.013(2)
C4 0.047(2) 0.060(3) 0.064(3) -0.014(2) 0.009(2) -0.007(2)
C5 0.051(2) 0.054(3) 0.041(2) -0.001(2) 0.012(2) -0.003(2)
C6 0.037(2) 0.041(2) 0.035(2) -0.0025(14) 0.0152(14) -0.0025(14)
C7 0.038(2) 0.041(2) 0.034(2) -0.0045(14) 0.0126(14) -0.0032(14)
C8 0.041(2) 0.044(2) 0.034(2) -0.0056(15) 0.0119(14) -0.001(2)
C9 0.051(2) 0.054(3) 0.047(2) -0.003(2) 0.024(2) -0.002(2)
C10 0.060(3) 0.073(3) 0.060(3) -0.011(2) 0.034(2) 0.008(2)
C11 0.070(3) 0.053(3) 0.068(3) -0.015(2) 0.033(3) 0.012(2)
C12 0.055(2) 0.045(2) 0.054(2) -0.007(2) 0.018(2) 0.004(2)
C13 0.042(2) 0.044(2) 0.050(2) 0.000(2) 0.021(2) -0.002(2)

loop_
_atom_site_label
_atom_site_type_symbol
_atom_site_fract_x
_atom_site_fract_y
_atom_site_fract_z
_atom_site_U_iso_or_equiv
_atom_site_thermal_displace_type
_atom_site_occupancy
_atom_site_calc_flag
_atom_site_refinement_flags
Pd Pd 0.41164(2) 0.206131(13) 0.58503(3) 0.03815(10) Uani 1 d .
S S 0.51615(11) 0.17853(5) 0.46335(11) 0.0537(3) Uani 1 d .
Cl Cl 0.43286(11) 0.31017(5) 0.56410(12) 0.0592(3) Uani 1 d .
N1 N 0.3087(3) 0.20857(15) 0.6958(3) 0.0401(7) Uani 1 d .
N2 N 0.3857(3) 0.11779(14) 0.5960(3) 0.0369(6) Uani 1 d .
N3 N 0.4371(3) 0.07425(15) 0.5424(3) 0.0404(7) Uani 1 d .
N4 N 0.5585(4) 0.0626(2) 0.4280(4) 0.0588(11) Uani 1 d .
C1 C 0.2916(4) 0.0001(2) 0.7471(4) 0.0492(10) Uani 1 d .
C2 C 0.2422(5) -0.0578(2) 0.7383(5) 0.0575(11) Uani 1 d .
C3 C 0.1621(5) -0.0769(2) 0.6296(6) 0.0611(13) Uani 1 d .
C4 C 0.1326(4) -0.0388(2) 0.5290(5) 0.0588(12) Uani 1 d .
C5 C 0.1823(4) 0.0184(2) 0.5353(4) 0.0493(9) Uani 1 d .
C6 C 0.2625(3) 0.0383(2) 0.6453(3) 0.0367(7) Uani 1 d .
C7 C 0.3104(3) 0.1017(2) 0.6511(3) 0.0374(7) Uani 1 d .
C8 C 0.2683(3) 0.1520(2) 0.7115(3) 0.0397(8) Uani 1 d .
C9 C 0.1935(4) 0.1439(2) 0.7797(4) 0.0489(9) Uani 1 d .
C10 C 0.1598(5) 0.1949(3) 0.8328(5) 0.0612(13) Uani 1 d .
C11 C 0.2018(5) 0.2510(2) 0.8172(5) 0.0610(13) Uani 1 d .
C12 C 0.2759(4) 0.2565(2) 0.7476(4) 0.0513(10) Uani 1 d D
C13 C 0.5013(4) 0.0998(2) 0.4814(4) 0.0437(8) Uani 1 d .
H1N4 H 0.5545(46) 0.0209(27) 0.4367(48) 0.069(17) Uiso 1 d .
H2N4 H 0.5932(45) 0.0765(24) 0.3941(48) 0.055(15) Uiso 1 d .
H1 H 0.3445(43) 0.0143(23) 0.8220(45) 0.060(14) Uiso 1 d .
H2 H 0.2596(43) -0.0841(23) 0.8076(46) 0.058(14) Uiso 1 d .
H3 H 0.1286(50) -0.1122(27) 0.6235(51) 0.076(17) Uiso 1 d .
H4 H 0.0803(46) -0.0474(25) 0.4523(49) 0.067(15) Uiso 1 d .
H5 H 0.1659(37) 0.0424(20) 0.4715(40) 0.043(12) Uiso 1 d .
H9 H 0.1629(43) 0.1072(24) 0.7802(45) 0.057(14) Uiso 1 d .
H10 H 0.1131(48) 0.1887(24) 0.8831(51) 0.066(15) Uiso 1 d .
H11 H 0.1853(50) 0.2876(26) 0.8468(53) 0.076(18) Uiso 1 d .
H12 H 0.3020(43) 0.2956(15) 0.7322(47) 0.060 Uiso 1 d D

loop_
_atom_type_symbol
_atom_type_description
_atom_type_scat_dispersion_real
_atom_type_scat_dispersion_imag
_atom_type_scat_source
C C 0.0033 0.0016 'International Tables Vol C Tables 4.2.6.8 and 6.1.1.4'
H H 0.0000 0.0000 'International Tables Vol C Tables 4.2.6.8 and 6.1.1.4'
N N 0.0061 0.0033 'International Tables Vol C Tables 4.2.6.8 and 6.1.1.4'
S S 0.1246 0.1234 'International Tables Vol C Tables 4.2.6.8 and 6.1.1.4'
Cl Cl 0.1484 0.1585 'International Tables Vol C Tables 4.2.6.8 and 6.1.1.4'
Pd Pd -0.9988 1.0072 'International Tables Vol C Tables 4.2.6.8 and 6.1.1.4'

loop_
_geom_angle_atom_site_label_1
_geom_angle_atom_site_label_2
_geom_angle_atom_site_label_3
_geom_angle
_geom_angle_publ_flag
N2 Pd N1 81.06(13) y
N2 Pd S 84.78(9) y
N1 Pd S 165.83(10) y
N2 Pd Cl 177.00(9) y
N1 Pd Cl 98.57(10) y
S Pd Cl 95.52(5) y
C13 S Pd 95.21(13) y
C12 N1 C8 119.1(4) ?
C12 N1 Pd 128.9(3) ?
C8 N1 Pd 111.9(2) y
C7 N2 N3 120.6(3) ?
C7 N2 Pd 116.3(3) y
N3 N2 Pd 122.9(2) y
C13 N3 N2 111.6(3) y
C2 C1 C6 119.7(4) ?
C3 C2 C1 120.2(5) ?
C4 C3 C2 120.0(5) ?
C3 C4 C5 120.6(5) ?
C4 C5 C6 119.7(4) ?
C1 C6 C5 119.7(4) ?
C1 C6 C7 121.7(3) ?
C5 C6 C7 118.5(3) ?
N2 C7 C8 115.1(3) y
N2 C7 C6 123.1(3) ?
C8 C7 C6 121.7(3) ?
N1 C8 C9 121.1(4) ?
N1 C8 C7 115.0(3) y
C9 C8 C7 123.9(4) ?
C8 C9 C10 118.8(5) ?
C11 C10 C9 119.3(5) ?
C10 C11 C12 119.6(4) ?
N1 C12 C11 122.1(4) ?
N3 C13 N4 117.6(4) ?
N3 C13 S 125.2(3) y
N4 C13 S 117.1(3) ?

loop_
_geom_bond_atom_site_label_1
_geom_bond_atom_site_label_2
_geom_bond_distance
_geom_bond_publ_flag
Pd N2 1.962(3) y
Pd N1 2.041(3) y
Pd S 2.2407(12) y
Pd Cl 2.3037(13) y
S C13 1.745(4) y
N1 C12 1.324(5) ?
N1 C8 1.359(5) ?
N2 C7 1.310(5) y
N2 N3 1.380(4) y
N3 C13 1.321(5) y
N4 C13 1.334(5) y
C1 C2 1.386(6) ?
C1 C6 1.387(5) ?
C2 C3 1.381(7) ?
C3 C4 1.375(8) ?
C4 C5 1.376(7) ?
C5 C6 1.397(5) ?
C6 C7 1.491(5) ?
C7 C8 1.471(5) y
C8 C9 1.382(5) ?
C9 C10 1.388(6) ?
C10 C11 1.357(8) ?
C11 C12 1.380(7) ?
